data_7027759
loop_
_publ_author_name
'Wagner, Gabriele'
'Pombeiro, Armando J. L.'
'Bokach, Nadezhda A.'
'Kukushkin, Vadim Yu.'

_publ_section_title
;
 Facile rhenium(IV)-mediated coupling of acetonitrile and
 oximes&#x200A;&#x2020;
;
_journal_issue 22
_journal_name_full 'Journal of the Chemical Society, Dalton Transactions'
_journal_page_first 4083
_journal_paper_doi 10.1039/a906455i
_journal_year 1999
_chemical_formula_sum 'C18 H31 Cl4 N5 O2 Re'
_chemical_formula_weight 677.48
_chemical_name_systematic
; 
 ? 
;
_space_group_IT_number 14
_symmetry_cell_setting monoclinic
_symmetry_space_group_name_Hall '-P 2ybc'
_symmetry_space_group_name_H-M 'P 1 21/c 1'
_atom_sites_solution_hydrogens difmap
_atom_sites_solution_primary direct
_atom_sites_solution_secondary difmap
_audit_creation_method SHELXL-97
_cell_angle_alpha 90.00
_cell_angle_beta 112.21(3)
_cell_angle_gamma 90.00
_cell_formula_units_Z 4
_cell_length_a 10.465(2)
_cell_length_b 25.267(5)
_cell_length_c 10.905(2)
_cell_measurement_reflns_used 24
_cell_measurement_temperature 293(2)
_cell_measurement_theta_max 13
_cell_measurement_theta_min 10
_cell_volume 2669.5(11)
_computing_structure_refinement 'SHELXL-97 (Sheldrick, 1997)'
_computing_structure_solution 'SHELXS-97 (Sheldrick, 1990)'
_diffrn_ambient_temperature 293(2)
_diffrn_measured_fraction_theta_full 0.715
_diffrn_measured_fraction_theta_max 0.715
_diffrn_measurement_device_type CAD-4
_diffrn_measurement_method theta/2theta
_diffrn_radiation_monochromator beta-filter
_diffrn_radiation_source 'fine-focus sealed tube'
_diffrn_radiation_type MoK\a
_diffrn_radiation_wavelength 0.71073
_diffrn_reflns_av_R_equivalents 0.0414
_diffrn_reflns_av_sigmaI/netI 0.0187
_diffrn_reflns_limit_h_max 11
_diffrn_reflns_limit_h_min -12
_diffrn_reflns_limit_k_max 30
_diffrn_reflns_limit_k_min 0
_diffrn_reflns_limit_l_max 12
_diffrn_reflns_limit_l_min 0
_diffrn_reflns_number 3620
_diffrn_reflns_theta_full 24.96
_diffrn_reflns_theta_max 24.96
_diffrn_reflns_theta_min 2.10
_diffrn_standards_decay_% 5
_diffrn_standards_interval_time 60
_diffrn_standards_number 3
_exptl_absorpt_coefficient_mu 4.975
_exptl_absorpt_correction_T_max 0.161
_exptl_absorpt_correction_T_min 0.091
_exptl_absorpt_correction_type Numeric
_exptl_crystal_colour emerald
_exptl_crystal_density_diffrn 1.686
_exptl_crystal_density_method 'not measured'
_exptl_crystal_description prism
_exptl_crystal_F_000 1332
_exptl_crystal_size_max 0.65
_exptl_crystal_size_mid 0.42
_exptl_crystal_size_min 0.36
_refine_diff_density_max 1.448
_refine_diff_density_min -0.822
_refine_diff_density_rms 0.102
_refine_ls_extinction_coef 0.00276(19)
_refine_ls_extinction_expression Fc^*^=kFc[1+0.001xFc^2^\l^3^/sin(2\q)]^-1/4^
_refine_ls_extinction_method SHELXL
_refine_ls_goodness_of_fit_ref 1.172
_refine_ls_hydrogen_treatment refined
_refine_ls_matrix_type full
_refine_ls_number_parameters 396
_refine_ls_number_reflns 3430
_refine_ls_number_restraints 0
_refine_ls_restrained_S_all 1.172
_refine_ls_R_factor_all 0.0254
_refine_ls_R_factor_gt 0.0254
_refine_ls_shift/su_max 0.701
_refine_ls_shift/su_mean 0.056
_refine_ls_structure_factor_coef Fsqd
_refine_ls_weighting_details 'w=1/[\s^2^(Fo^2^)+(0.0407P)^2^+3.6176P] where P=(Fo^2^+2Fc^2^)/3'
_refine_ls_weighting_scheme calc
_refine_ls_wR_factor_gt 0.0677
_refine_ls_wR_factor_ref 0.0677
_reflns_number_gt 3430
_reflns_number_total 3430
_reflns_threshold_expression >2sigma(I)
_cod_data_source_file 906455Isup1.cif
_cod_data_source_block vk04
_cod_depositor_comments
;
The following automatic conversions were performed:

'_symmetry_cell_setting' value 'Monoclinic' changed to 'monoclinic'
according to /home/saulius/struct/CIF-dictionaries/cif_core.dic
dictionary named 'cif_core.dic' version 2.4.2 from 2011-04-26.

Automatic conversion script
Id: cif_fix_values 1891 2012-01-12 08:04:46Z andrius 

The following automatic conversions were performed:

'_refine_ls_weighting_scheme' value 'calc
w=1/[\s^2^(Fo^2^)+(0.0407P)^2^+3.6176P] where P=(Fo^2^+2Fc^2^)/3' was
changed to 'calc'. New tag '_refine_ls_weighting_details' was
created. The value of the new tag was set to
'w=1/[\s^2^(Fo^2^)+(0.0407P)^2^+3.6176P] where P=(Fo^2^+2Fc^2^)/3'.

Automatic conversion script
Id: cif_fix_values 3143 2015-03-26 13:38:13Z robertas 
;
_cod_original_cell_volume 2669.5(9)
_cod_original_sg_symbol_H-M 'P 2(1)/c'
_cod_database_code 7027759

loop_
_symmetry_equiv_pos_as_xyz
'x, y, z'
'-x, y+1/2, -z+1/2'
'-x, -y, -z'
'x, -y-1/2, z-1/2'

loop_
_atom_site_label
_atom_site_type_symbol
_atom_site_fract_x
_atom_site_fract_y
_atom_site_fract_z
_atom_site_U_iso_or_equiv
_atom_site_adp_type
_atom_site_occupancy
_atom_site_calc_flag
Re Re 0.60416(2) 0.385058(7) 0.425003(19) 0.03963(10) Uani 1 d
Cl3 Cl 0.67463(16) 0.45561(6) 0.57385(15) 0.0594(4) Uani 1 d
Cl4 Cl 0.51613(18) 0.31972(6) 0.26469(15) 0.0603(4) Uani 1 d
Cl1 Cl 0.77521(16) 0.40482(7) 0.34373(16) 0.0579(4) Uani 1 d
Cl2 Cl 0.74332(16) 0.32523(6) 0.57942(15) 0.0601(4) Uani 1 d
O1 O 0.2847(4) 0.34071(15) 0.5694(4) 0.0546(10) Uani 1 d
O2 O 0.3046(4) 0.48635(15) 0.1312(4) 0.0511(9) Uani 1 d
N1 N 0.4473(5) 0.37442(19) 0.4974(5) 0.0439(10) Uani 1 d
N2 N 0.2432(5) 0.39605(19) 0.5704(5) 0.0533(12) Uani 1 d
N3 N 0.4798(5) 0.44051(18) 0.2883(4) 0.0437(10) Uani 1 d
N4 N 0.4167(5) 0.5187(2) 0.1234(5) 0.0569(12) Uani 1 d
C1 C 0.3845(6) 0.3353(2) 0.5223(6) 0.0496(13) Uani 1 d
C2 C 0.4117(13) 0.2786(3) 0.5083(14) 0.072(2) Uani 1 d
C3 C 0.1604(6) 0.3999(2) 0.6290(6) 0.0493(13) Uani 1 d
C4 C 0.1021(7) 0.4545(3) 0.6270(7) 0.0595(15) Uani 1 d
C5 C 0.1091(8) 0.4706(3) 0.7633(8) 0.0690(18) Uani 1 d
C6 C 0.0451(8) 0.4294(4) 0.8223(8) 0.074(2) Uani 1 d
C7 C 0.1153(9) 0.3756(4) 0.8297(8) 0.078(2) Uani 1 d
C8 C 0.1136(10) 0.3579(3) 0.6957(10) 0.070(2) Uani 1 d
C9 C 0.3524(6) 0.4463(2) 0.2165(5) 0.0470(12) Uani 1 d
C10 C 0.2380(8) 0.4117(3) 0.2179(9) 0.069(2) Uani 1 d
C11 C 0.3683(6) 0.5617(2) 0.0624(5) 0.0493(13) Uani 1 d
C12 C 0.2238(6) 0.5807(2) 0.0088(6) 0.0523(14) Uani 1 d
C13 C 0.2150(11) 0.6365(3) 0.0556(11) 0.076(2) Uani 1 d
C14 C 0.3170(11) 0.6733(3) 0.0298(11) 0.085(2) Uani 1 d
C15 C 0.4626(10) 0.6518(4) 0.0947(11) 0.091(3) Uani 1 d
C16 C 0.4731(8) 0.5971(3) 0.0424(9) 0.070(2) Uani 1 d
N5 N 0.9240(11) 0.7091(5) 0.7791(13) 0.154(4) Uani 1 d
C17 C 0.9900(11) 0.7176(4) 0.7166(11) 0.099(3) Uani 1 d
C18 C 1.0737(18) 0.7307(5) 0.6449(14) 0.108(3) Uani 1 d
H1N H 0.414(12) 0.399(4) 0.489(11) 0.12(5) Uiso 1 d
H3N H 0.523(8) 0.461(3) 0.270(8) 0.09(3) Uiso 1 d
H21 H 0.482(10) 0.270(4) 0.555(10) 0.10(4) Uiso 1 d
H22 H 0.414(16) 0.277(6) 0.459(14) 0.17(8) Uiso 1 d
H23 H 0.341(9) 0.254(4) 0.546(8) 0.10(3) Uiso 1 d
H41 H 0.162(6) 0.481(2) 0.591(6) 0.065(18) Uiso 1 d
H42 H 0.006(7) 0.453(3) 0.567(6) 0.07(2) Uiso 1 d
H51 H 0.206(8) 0.476(3) 0.819(8) 0.09(2) Uiso 1 d
H52 H 0.072(7) 0.503(3) 0.769(7) 0.07(2) Uiso 1 d
H61 H -0.052(7) 0.424(2) 0.760(6) 0.063(18) Uiso 1 d
H62 H 0.060(8) 0.436(3) 0.903(8) 0.10(3) Uiso 1 d
H71 H 0.215(9) 0.383(3) 0.890(8) 0.09(3) Uiso 1 d
H72 H 0.064(10) 0.348(4) 0.866(10) 0.14(3) Uiso 1 d
H81 H 0.167(6) 0.330(2) 0.703(6) 0.045(16) Uiso 1 d
H82 H 0.042(6) 0.351(2) 0.652(5) 0.036(17) Uiso 1 d
H101 H 0.245(11) 0.418(4) 0.315(12) 0.15(4) Uiso 1 d
H102 H 0.255(9) 0.377(3) 0.195(8) 0.09(3) Uiso 1 d
H103 H 0.187(8) 0.415(3) 0.147(8) 0.07(3) Uiso 1 d
H121 H 0.170(7) 0.558(3) 0.034(7) 0.07(2) Uiso 1 d
H122 H 0.193(6) 0.583(2) -0.092(6) 0.058(17) Uiso 1 d
H131 H 0.099(13) 0.644(5) -0.008(12) 0.17(4) Uiso 1 d
H132 H 0.211(10) 0.631(4) 0.113(9) 0.08(3) Uiso 1 d
H141 H 0.285(9) 0.674(3) -0.060(9) 0.11(3) Uiso 1 d
H142 H 0.302(6) 0.705(3) 0.059(6) 0.059(18) Uiso 1 d
H151 H 0.474(11) 0.654(4) 0.178(10) 0.12(4) Uiso 1 d
H152 H 0.531(8) 0.679(3) 0.060(7) 0.10(2) Uiso 1 d
H161 H 0.449(7) 0.598(3) -0.061(8) 0.08(2) Uiso 1 d
H162 H 0.558(8) 0.584(3) 0.086(7) 0.08(2) Uiso 1 d
H181 H 1.059(18) 0.752(7) 0.574(18) 0.21(8) Uiso 1 d
H182 H 1.04(2) 0.708(8) 0.591(19) 0.25(9) Uiso 1 d
H183 H 1.156(16) 0.710(6) 0.660(14) 0.19(6) Uiso 1 d

loop_
_atom_site_aniso_label
_atom_site_aniso_U_11
_atom_site_aniso_U_22
_atom_site_aniso_U_33
_atom_site_aniso_U_23
_atom_site_aniso_U_13
_atom_site_aniso_U_12
Re 0.04962(15) 0.03382(13) 0.03625(14) -0.00154(9) 0.01714(9) 0.00147(9)
Cl3 0.0658(9) 0.0530(8) 0.0533(8) -0.0198(7) 0.0155(7) -0.0014(7)
Cl4 0.0849(10) 0.0454(8) 0.0531(8) -0.0163(6) 0.0291(7) -0.0100(7)
Cl1 0.0623(9) 0.0574(8) 0.0626(9) -0.0015(7) 0.0333(7) -0.0054(7)
Cl2 0.0605(9) 0.0575(9) 0.0589(9) 0.0141(7) 0.0187(7) 0.0155(7)
O1 0.071(3) 0.040(2) 0.065(2) 0.0074(19) 0.039(2) 0.0032(19)
O2 0.052(2) 0.049(2) 0.049(2) 0.0156(18) 0.0156(17) -0.0023(17)
N1 0.053(3) 0.039(3) 0.044(3) 0.005(2) 0.023(2) 0.004(2)
N2 0.062(3) 0.044(3) 0.061(3) 0.007(2) 0.032(3) 0.003(2)
N3 0.053(3) 0.038(2) 0.041(2) 0.0023(19) 0.018(2) -0.001(2)
N4 0.052(3) 0.051(3) 0.066(3) 0.014(2) 0.021(2) -0.002(2)
C1 0.058(3) 0.047(3) 0.046(3) 0.006(3) 0.022(3) 0.008(3)
C2 0.092(7) 0.040(4) 0.100(7) 0.020(4) 0.053(6) 0.014(4)
C3 0.048(3) 0.049(3) 0.049(3) -0.005(3) 0.016(3) -0.001(2)
C4 0.060(4) 0.055(4) 0.068(4) 0.002(3) 0.029(3) 0.010(3)
C5 0.063(4) 0.069(5) 0.076(5) -0.013(4) 0.027(4) 0.000(4)
C6 0.061(4) 0.107(6) 0.059(4) -0.008(4) 0.028(4) 0.004(4)
C7 0.073(5) 0.098(6) 0.075(5) 0.013(4) 0.042(4) -0.003(4)
C8 0.063(5) 0.056(4) 0.105(6) -0.003(4) 0.047(5) -0.007(4)
C9 0.058(3) 0.040(3) 0.044(3) 0.001(2) 0.020(3) -0.004(2)
C10 0.057(4) 0.072(5) 0.062(5) 0.022(4) 0.003(4) -0.017(4)
C11 0.049(3) 0.048(3) 0.051(3) 0.010(3) 0.019(3) 0.002(2)
C12 0.050(3) 0.049(3) 0.059(4) 0.008(3) 0.023(3) 0.002(3)
C13 0.104(7) 0.054(4) 0.094(6) 0.005(4) 0.064(6) 0.009(4)
C14 0.118(7) 0.041(4) 0.102(7) -0.001(4) 0.048(6) 0.001(4)
C15 0.096(6) 0.063(5) 0.100(7) 0.012(5) 0.023(5) -0.021(4)
C16 0.052(4) 0.063(4) 0.094(6) 0.035(4) 0.025(4) 0.000(3)
N5 0.136(9) 0.144(9) 0.180(11) 0.021(8) 0.059(8) -0.025(7)
C17 0.090(6) 0.079(6) 0.119(8) 0.003(5) 0.028(6) -0.014(5)
C18 0.148(11) 0.084(7) 0.099(8) -0.003(6) 0.053(7) 0.011(7)

loop_
_atom_type_symbol
_atom_type_description
_atom_type_scat_dispersion_real
_atom_type_scat_dispersion_imag
_atom_type_scat_source
C C 0.0033 0.0016 'International Tables Vol C Tables 4.2.6.8 and 6.1.1.4'
H H 0.0000 0.0000 'International Tables Vol C Tables 4.2.6.8 and 6.1.1.4'
N N 0.0061 0.0033 'International Tables Vol C Tables 4.2.6.8 and 6.1.1.4'
O O 0.0106 0.0060 'International Tables Vol C Tables 4.2.6.8 and 6.1.1.4'
Cl Cl 0.1484 0.1585 'International Tables Vol C Tables 4.2.6.8 and 6.1.1.4'
Re Re -1.0185 7.2310 'International Tables Vol C Tables 4.2.6.8 and 6.1.1.4'

loop_
_geom_angle_atom_site_label_1
_geom_angle_atom_site_label_2
_geom_angle_atom_site_label_3
_geom_angle
N1 Re N3 89.40(19)
N1 Re Cl2 90.53(14)
N3 Re Cl2 178.76(13)
N1 Re Cl4 92.75(14)
N3 Re Cl4 88.68(13)
Cl2 Re Cl4 92.56(7)
N1 Re Cl1 175.00(14)
N3 Re Cl1 86.91(14)
Cl2 Re Cl1 93.09(6)
Cl4 Re Cl1 90.53(6)
N1 Re Cl3 85.55(14)
N3 Re Cl3 86.11(13)
Cl2 Re Cl3 92.65(6)
Cl4 Re Cl3 174.54(6)
Cl1 Re Cl3 90.84(6)
C1 O1 N2 112.2(4)
C9 O2 N4 111.5(4)
C1 N1 Re 136.3(4)
C3 N2 O1 109.9(4)
C9 N3 Re 137.4(4)
C11 N4 O2 109.8(4)
N1 C1 O1 123.1(5)
N1 C1 C2 126.6(6)
O1 C1 C2 110.3(6)
N2 C3 C8 128.0(6)
N2 C3 C4 114.6(5)
C8 C3 C4 117.3(6)
C3 C4 C5 111.3(6)
C4 C5 C6 111.6(6)
C5 C6 C7 110.7(6)
C8 C7 C6 112.3(7)
C3 C8 C7 112.2(6)
N3 C9 O2 123.0(5)
N3 C9 C10 125.8(6)
O2 C9 C10 111.2(5)
N4 C11 C12 128.9(5)
N4 C11 C16 114.7(5)
C12 C11 C16 116.5(5)
C11 C12 C13 110.6(6)
C12 C13 C14 111.8(6)
C15 C14 C13 110.3(7)
C16 C15 C14 110.7(7)
C11 C16 C15 109.2(7)
N5 C17 C18 176.5(13)

loop_
_geom_bond_atom_site_label_1
_geom_bond_atom_site_label_2
_geom_bond_distance
Re N1 2.091(5)
Re N3 2.100(5)
Re Cl2 2.3212(15)
Re Cl4 2.3265(15)
Re Cl1 2.3320(15)
Re Cl3 2.3349(14)
O1 C1 1.334(7)
O1 N2 1.466(6)
O2 C9 1.337(6)
O2 N4 1.459(6)
N1 C1 1.271(7)
N2 C3 1.260(7)
N3 C9 1.274(7)
N4 C11 1.275(7)
C1 C2 1.481(10)
C3 C8 1.470(9)
C3 C4 1.504(8)
C4 C5 1.516(10)
C5 C6 1.508(11)
C6 C7 1.531(12)
C7 C8 1.522(11)
C9 C10 1.488(9)
C11 C12 1.479(8)
C11 C16 1.494(8)
C12 C13 1.515(10)
C13 C14 1.520(12)
C14 C15 1.517(14)
C15 C16 1.515(13)
N5 C17 1.160(13)
C17 C18 1.416(18)
